data_7037333
loop_
_publ_author_name
'Honacker, Christian'
'Qu, Zheng-Wang'
'Tannert, Jens'
'Layh, Marcus'
'Hepp, Alexander'
'Grimme, Stefan'
'Uhl, Werner'

_publ_section_title
;
 Functionalized alkynyl-chlorogermanes: hydrometallation, Ge-Cl bond
 activation, Ge-H bond formation and chlorine-tert-butyl exchange via a
 transient germyl cation.
;
_journal_issue 14
_journal_name_full 'Dalton transactions (Cambridge, England : 2003)'
_journal_page_first 6159
_journal_page_last 6174
_journal_paper_doi 10.1039/c5dt03918e
_journal_volume 45
_journal_year 2016
_chemical_formula_sum 'C44 H81 Cl Ga2 Ge'
_chemical_formula_weight 857.56
_chemical_name_systematic
;
 ?
;
_chemical_properties_physical 'Air-sensitive, Hygroscopic'
_space_group_crystal_system triclinic
_space_group_IT_number 2
_space_group_name_Hall '-P 1'
_space_group_name_H-M_alt 'P -1'
_symmetry_space_group_name_Hall '-P 1'
_symmetry_space_group_name_H-M 'P -1'
_atom_sites_solution_hydrogens geom
_audit_creation_method SHELXL-2013
_audit_update_record
;
2015-09-30 deposited with the CCDC.
2015-11-19 downloaded from the CCDC.
;
_cell_angle_alpha 89.192(3)
_cell_angle_beta 79.211(3)
_cell_angle_gamma 78.593(3)
_cell_formula_units_Z 2
_cell_length_a 9.2269(9)
_cell_length_b 15.7079(15)
_cell_length_c 16.9081(16)
_cell_measurement_reflns_used 9954
_cell_measurement_temperature 153(2)
_cell_measurement_theta_max 29.655
_cell_measurement_theta_min 2.293
_cell_volume 2359.0(4)
_computing_cell_refinement 'Bruker SAINT+'
_computing_data_collection 'Bruker SMART'
_computing_data_reduction 'Bruker SHELXTL'
_computing_molecular_graphics 'Bruker SHELXTL'
_computing_publication_material 'Bruker SHELXTL'
_computing_structure_refinement 'SHELXL-2013 (Sheldrick, 2013)'
_computing_structure_solution 'SHELXS-2013 (Sheldrick, 2013)'
_diffrn_ambient_temperature 153(2)
_diffrn_measured_fraction_theta_full 0.973
_diffrn_measured_fraction_theta_max 0.979
_diffrn_measurement_device_type 'CCD area detector'
_diffrn_measurement_method 'omega scan'
_diffrn_radiation_type MoK\a
_diffrn_radiation_wavelength 0.71073
_diffrn_reflns_av_R_equivalents 0.0359
_diffrn_reflns_av_unetI/netI 0.0611
_diffrn_reflns_Laue_measured_fraction_full 0.973
_diffrn_reflns_Laue_measured_fraction_max 0.979
_diffrn_reflns_limit_h_max 12
_diffrn_reflns_limit_h_min -13
_diffrn_reflns_limit_k_max 22
_diffrn_reflns_limit_k_min -22
_diffrn_reflns_limit_l_max 23
_diffrn_reflns_limit_l_min -23
_diffrn_reflns_number 33665
_diffrn_reflns_point_group_measured_fraction_full 0.973
_diffrn_reflns_point_group_measured_fraction_max 0.979
_diffrn_reflns_theta_full 25.242
_diffrn_reflns_theta_max 30.179
_diffrn_reflns_theta_min 2.293
_diffrn_source microsource
_exptl_absorpt_coefficient_mu 1.849
_exptl_absorpt_correction_T_max 0.7460
_exptl_absorpt_correction_T_min 0.6328
_exptl_absorpt_correction_type empirical
_exptl_absorpt_process_details SADABS
_exptl_crystal_colour colourless
_exptl_crystal_density_diffrn 1.207
_exptl_crystal_description rod
_exptl_crystal_F_000 912
_exptl_crystal_size_max 0.240
_exptl_crystal_size_mid 0.090
_exptl_crystal_size_min 0.060
_refine_diff_density_max 0.835
_refine_diff_density_min -0.442
_refine_diff_density_rms 0.087
_refine_ls_extinction_method none
_refine_ls_goodness_of_fit_ref 1.010
_refine_ls_hydrogen_treatment constr
_refine_ls_matrix_type full
_refine_ls_number_parameters 605
_refine_ls_number_reflns 13669
_refine_ls_number_restraints 718
_refine_ls_restrained_S_all 1.000
_refine_ls_R_factor_all 0.0855
_refine_ls_R_factor_gt 0.0476
_refine_ls_shift/su_max 0.001
_refine_ls_shift/su_mean 0.000
_refine_ls_structure_factor_coef Fsqd
_refine_ls_weighting_details 'w=1/[\s^2^(Fo^2^)+(0.0559P)^2^+1.4603P] where P=(Fo^2^+2Fc^2^)/3'
_refine_ls_weighting_scheme calc
_refine_ls_wR_factor_gt 0.1086
_refine_ls_wR_factor_ref 0.1222
_reflns_Friedel_coverage 0.000
_reflns_number_gt 9327
_reflns_number_total 13669
_reflns_threshold_expression 'I > 2\s(I)'
_cod_data_source_file c5dt03918e2.cif
_cod_data_source_block sad
_cod_depositor_comments 'Adding full bibliography for 7037325--7037335.cif.'
_cod_database_code 7037333
_shelx_space_group_comment
;
The symmetry employed for this shelxl refinement is uniquely defined
by the following loop, which should always be used as a source of
symmetry information in preference to the above space-group names.
They are only intended as comments.
;
_shelx_estimated_absorpt_t_min 0.665
_shelx_estimated_absorpt_t_max 0.897
_shelxl_version_number 2013-4

loop_
_space_group_symop_operation_xyz
'x, y, z'
'-x, -y, -z'

loop_
_atom_site_label
_atom_site_type_symbol
_atom_site_fract_x
_atom_site_fract_y
_atom_site_fract_z
_atom_site_U_iso_or_equiv
_atom_site_adp_type
_atom_site_occupancy
_atom_site_site_symmetry_order
_atom_site_calc_flag
_atom_site_refinement_flags_posn
_atom_site_refinement_flags_adp
_atom_site_refinement_flags_occupancy
_atom_site_disorder_assembly
_atom_site_disorder_group
Ge1 Ge 0.29522(3) 0.66305(2) 0.31534(2) 0.02407(8) Uani 1 1 d . . . . .
Cl1 Cl 0.16941(8) 0.55059(5) 0.34304(4) 0.03211(16) Uani 1 1 d . . . . .
C11 C 0.1621(3) 0.76039(18) 0.37715(16) 0.0261(6) Uani 1 1 d . . . . .
C12 C 0.0491(3) 0.8210(2) 0.35974(18) 0.0318(6) Uani 1 1 d . . . . .
H12 H 0.0071 0.8628 0.4029 0.038 Uiso 1 1 calc R U . . .
C13 C -0.0279(3) 0.8390(2) 0.28809(19) 0.0361(7) Uani 1 1 d . . . . .
C14 C -0.1977(4) 0.8479(3) 0.3200(3) 0.0571(10) Uani 1 1 d . . . . .
H14A H -0.2511 0.8613 0.2764 0.069 Uiso 1 1 calc R U . . .
H14B H -0.2309 0.8937 0.3601 0.069 Uiso 1 1 calc R U . . .
H14C H -0.2172 0.7943 0.3433 0.069 Uiso 1 1 calc R U . . .
C15 C 0.0012(5) 0.9253(2) 0.2534(2) 0.0539(10) Uani 1 1 d . . . . .
H15A H 0.1072 0.9208 0.2341 0.065 Uiso 1 1 calc R U . . .
H15B H -0.0336 0.9701 0.2945 0.065 Uiso 1 1 calc R U . . .
H15C H -0.0516 0.9395 0.2096 0.065 Uiso 1 1 calc R U . . .
C16 C 0.0230(4) 0.7679(2) 0.2238(2) 0.0497(9) Uani 1 1 d . . . . .
H16A H 0.1277 0.7645 0.2015 0.060 Uiso 1 1 calc R U . . .
H16B H -0.0350 0.7807 0.1820 0.060 Uiso 1 1 calc R U . . .
H16C H 0.0087 0.7134 0.2471 0.060 Uiso 1 1 calc R U . . .
Ga1 Ga 0.19604(4) 0.77607(2) 0.48889(2) 0.02977(9) Uani 1 1 d D . . . .
C01 C 0.3188(4) 0.8633(2) 0.50534(19) 0.0401(8) Uani 1 1 d . . . . .
C011 C 0.4555(6) 0.8565(4) 0.4415(3) 0.102(2) Uani 1 1 d . . . . .
H01A H 0.4268 0.8607 0.3896 0.122 Uiso 1 1 calc R U . . .
H01B H 0.5216 0.8017 0.4448 0.122 Uiso 1 1 calc R U . . .
H01C H 0.5063 0.9028 0.4487 0.122 Uiso 1 1 calc R U . . .
C012 C 0.3628(8) 0.8591(4) 0.5874(3) 0.109(2) Uani 1 1 d . . . . .
H01D H 0.4368 0.8072 0.5900 0.131 Uiso 1 1 calc R U . . .
H01E H 0.2756 0.8583 0.6283 0.131 Uiso 1 1 calc R U . . .
H01F H 0.4041 0.9090 0.5959 0.131 Uiso 1 1 calc R U . . .
C013 C 0.2186(6) 0.9521(3) 0.5016(4) 0.101(2) Uani 1 1 d . . . . .
H01G H 0.2733 0.9966 0.5086 0.121 Uiso 1 1 calc R U . . .
H01H H 0.1311 0.9577 0.5436 0.121 Uiso 1 1 calc R U . . .
H01I H 0.1880 0.9580 0.4502 0.121 Uiso 1 1 calc R U . . .
C02 C 0.0451(4) 0.7376(2) 0.57639(18) 0.0424(8) Uani 1 1 d D U . . .
C021 C 0.1168(8) 0.7000(6) 0.6465(4) 0.066(2) Uani 0.717(12) 1 d D U P A 1
H02A H 0.1683 0.7411 0.6650 0.079 Uiso 0.717(12) 1 calc R U P A 1
H02B H 0.1874 0.6471 0.6291 0.079 Uiso 0.717(12) 1 calc R U P A 1
H02C H 0.0401 0.6882 0.6895 0.079 Uiso 0.717(12) 1 calc R U P A 1
C022 C -0.0279(10) 0.6717(7) 0.5450(4) 0.077(3) Uani 0.717(12) 1 d D U P A 1
H02D H 0.0473 0.6218 0.5243 0.092 Uiso 0.717(12) 1 calc R U P A 1
H02E H -0.0782 0.6963 0.5027 0.092 Uiso 0.717(12) 1 calc R U P A 1
H02F H -0.0999 0.6546 0.5878 0.092 Uiso 0.717(12) 1 calc R U P A 1
C023 C -0.0705(8) 0.8201(5) 0.6060(5) 0.073(2) Uani 0.717(12) 1 d D U P A 1
H02G H -0.1438 0.8065 0.6501 0.088 Uiso 0.717(12) 1 calc R U P A 1
H02H H -0.1198 0.8432 0.5629 0.088 Uiso 0.717(12) 1 calc R U P A 1
H02I H -0.0205 0.8624 0.6237 0.088 Uiso 0.717(12) 1 calc R U P A 1
C02A C 0.035(2) 0.6420(8) 0.5707(12) 0.061(5) Uani 0.283(12) 1 d D U P A 2
H02J H 0.1258 0.6061 0.5816 0.074 Uiso 0.283(12) 1 calc R U P A 2
H02K H 0.0220 0.6286 0.5176 0.074 Uiso 0.283(12) 1 calc R U P A 2
H02L H -0.0494 0.6311 0.6095 0.074 Uiso 0.283(12) 1 calc R U P A 2
C02B C 0.060(3) 0.7574(15) 0.6609(6) 0.072(6) Uani 0.283(12) 1 d D U P A 2
H02M H -0.0212 0.7408 0.6982 0.086 Uiso 0.283(12) 1 calc R U P A 2
H02N H 0.0559 0.8185 0.6672 0.086 Uiso 0.283(12) 1 calc R U P A 2
H02O H 0.1541 0.7255 0.6712 0.086 Uiso 0.283(12) 1 calc R U P A 2
C02C C -0.1141(12) 0.7834(12) 0.5632(10) 0.064(6) Uani 0.283(12) 1 d D U P A 2
H02P H -0.1200 0.8451 0.5617 0.077 Uiso 0.283(12) 1 calc R U P A 2
H02Q H -0.1889 0.7701 0.6065 0.077 Uiso 0.283(12) 1 calc R U P A 2
H02R H -0.1315 0.7632 0.5131 0.077 Uiso 0.283(12) 1 calc R U P A 2
C21 C 0.3623(3) 0.62678(18) 0.20331(16) 0.0258(6) Uani 1 1 d . . . . .
C22 C 0.4400(3) 0.6644(2) 0.14343(17) 0.0328(7) Uani 1 1 d . . . . .
H22 H 0.4667 0.6308 0.0940 0.039 Uiso 1 1 calc R U . . .
C23 C 0.4951(4) 0.7493(2) 0.13724(18) 0.0403(8) Uani 1 1 d . . . . .
C24 C 0.4231(6) 0.8042(3) 0.0734(2) 0.0622(12) Uani 1 1 d . . . . .
H24A H 0.3156 0.8164 0.0901 0.075 Uiso 1 1 calc R U . . .
H24B H 0.4499 0.7726 0.0229 0.075 Uiso 1 1 calc R U . . .
H24C H 0.4588 0.8577 0.0675 0.075 Uiso 1 1 calc R U . . .
C25 C 0.6676(5) 0.7281(3) 0.1089(3) 0.0665(12) Uani 1 1 d . . . . .
H25A H 0.7052 0.7811 0.1038 0.080 Uiso 1 1 calc R U . . .
H25B H 0.6918 0.6979 0.0577 0.080 Uiso 1 1 calc R U . . .
H25C H 0.7130 0.6921 0.1476 0.080 Uiso 1 1 calc R U . . .
C26 C 0.4580(4) 0.8005(2) 0.21622(19) 0.0405(8) Uani 1 1 d . . . . .
H26A H 0.3507 0.8156 0.2334 0.049 Uiso 1 1 calc R U . . .
H26B H 0.4983 0.8525 0.2090 0.049 Uiso 1 1 calc R U . . .
H26C H 0.5014 0.7659 0.2563 0.049 Uiso 1 1 calc R U . . .
Ga2 Ga 0.30751(4) 0.51064(2) 0.19229(2) 0.02943(9) Uani 1 1 d D . . . .
C03 C 0.4655(4) 0.4058(2) 0.20553(19) 0.0423(8) Uani 1 1 d D . . . .
C031 C 0.5387(5) 0.3647(3) 0.1229(2) 0.0744(14) Uani 1 1 d D . . . .
H03A H 0.5718 0.4082 0.0875 0.089 Uiso 1 1 calc R U . . .
H03B H 0.4669 0.3400 0.1011 0.089 Uiso 1 1 calc R U . . .
H03C H 0.6235 0.3198 0.1280 0.089 Uiso 1 1 calc R U . . .
C032 C 0.4002(6) 0.3390(3) 0.2593(3) 0.0788(15) Uani 1 1 d D . . . .
H03D H 0.4797 0.2916 0.2666 0.095 Uiso 1 1 calc R U . . .
H03E H 0.3284 0.3176 0.2347 0.095 Uiso 1 1 calc R U . . .
H03F H 0.3513 0.3655 0.3107 0.095 Uiso 1 1 calc R U . . .
C033 C 0.5874(5) 0.4336(3) 0.2428(3) 0.0671(12) Uani 1 1 d D . . . .
H03G H 0.6621 0.3835 0.2496 0.081 Uiso 1 1 calc R U . . .
H03H H 0.5433 0.4615 0.2942 0.081 Uiso 1 1 calc R U . . .
H03I H 0.6337 0.4734 0.2080 0.081 Uiso 1 1 calc R U . . .
C04 C 0.1451(4) 0.5011(2) 0.1306(2) 0.0447(8) Uani 1 1 d D U . . .
C041 C 0.1130(12) 0.4072(5) 0.1387(6) 0.064(3) Uani 0.496(8) 1 d D U P B 3
H04A H 0.0670 0.3987 0.1933 0.077 Uiso 0.496(8) 1 calc R U P B 3
H04B H 0.2058 0.3658 0.1245 0.077 Uiso 0.496(8) 1 calc R U P B 3
H04C H 0.0463 0.3993 0.1033 0.077 Uiso 0.496(8) 1 calc R U P B 3
C042 C 0.0034(9) 0.5638(7) 0.1524(6) 0.071(3) Uani 0.496(8) 1 d D U P B 3
H04D H -0.0670 0.5519 0.1208 0.085 Uiso 0.496(8) 1 calc R U P B 3
H04E H 0.0211 0.6215 0.1421 0.085 Uiso 0.496(8) 1 calc R U P B 3
H04F H -0.0372 0.5592 0.2085 0.085 Uiso 0.496(8) 1 calc R U P B 3
C043 C 0.2201(10) 0.5076(6) 0.0428(4) 0.058(3) Uani 0.496(8) 1 d D U P B 3
H04G H 0.1539 0.4967 0.0083 0.070 Uiso 0.496(8) 1 calc R U P B 3
H04H H 0.3124 0.4654 0.0313 0.070 Uiso 0.496(8) 1 calc R U P B 3
H04I H 0.2411 0.5648 0.0337 0.070 Uiso 0.496(8) 1 calc R U P B 3
C04A C 0.1775(13) 0.4256(7) 0.0764(8) 0.099(5) Uani 0.504(8) 1 d D U P B 4
H04J H 0.2028 0.3738 0.1058 0.119 Uiso 0.504(8) 1 calc R U P B 4
H04K H 0.2605 0.4302 0.0340 0.119 Uiso 0.504(8) 1 calc R U P B 4
H04L H 0.0904 0.4232 0.0537 0.119 Uiso 0.504(8) 1 calc R U P B 4
C04B C -0.0076(9) 0.5102(8) 0.1873(6) 0.067(3) Uani 0.504(8) 1 d D U P B 4
H04M H -0.0322 0.5657 0.2148 0.081 Uiso 0.504(8) 1 calc R U P B 4
H04N H -0.0029 0.4649 0.2259 0.081 Uiso 0.504(8) 1 calc R U P B 4
H04O H -0.0835 0.5057 0.1566 0.081 Uiso 0.504(8) 1 calc R U P B 4
C04C C 0.1195(10) 0.5852(5) 0.0772(5) 0.061(3) Uani 0.504(8) 1 d D U P B 4
H04P H 0.0418 0.5821 0.0473 0.073 Uiso 0.504(8) 1 calc R U P B 4
H04Q H 0.2113 0.5880 0.0405 0.073 Uiso 0.504(8) 1 calc R U P B 4
H04R H 0.0900 0.6362 0.1116 0.073 Uiso 0.504(8) 1 calc R U P B 4
C31 C 0.4517(3) 0.63102(18) 0.37974(17) 0.0275(6) Uani 1 1 d . . . . .
C32 C 0.4093(4) 0.6197(2) 0.46239(18) 0.0337(7) Uani 1 1 d . . . . .
H32 H 0.3050 0.6232 0.4855 0.040 Uiso 1 1 calc R U . . .
C33 C 0.5164(4) 0.6035(2) 0.5115(2) 0.0465(9) Uani 1 1 d . . . . .
H33 H 0.4850 0.5973 0.5684 0.056 Uiso 1 1 calc R U . . .
C34 C 0.6660(4) 0.5962(2) 0.4796(2) 0.0495(9) Uani 1 1 d . . . . .
H34 H 0.7394 0.5847 0.5139 0.059 Uiso 1 1 calc R U . . .
C35 C 0.7109(4) 0.6056(2) 0.3982(2) 0.0467(9) Uani 1 1 d . . . . .
H35 H 0.8159 0.6003 0.3756 0.056 Uiso 1 1 calc R U . . .
C36 C 0.6047(4) 0.6225(2) 0.3482(2) 0.0383(7) Uani 1 1 d . . . . .
H36 H 0.6374 0.6285 0.2914 0.046 Uiso 1 1 calc R U . . .
C41 C 0.498(4) 0.949(3) 0.7597(12) 0.127(8) Uani 0.380(17) 1 d D U P C 5
H41A H 0.4745 0.9014 0.7332 0.152 Uiso 0.380(17) 1 calc R U P C 5
H41B H 0.5092 0.9946 0.7218 0.152 Uiso 0.380(17) 1 calc R U P C 5
C42 C 0.638(3) 0.921(3) 0.7931(16) 0.160(10) Uani 0.380(17) 1 d D U P C 5
H42A H 0.7134 0.9531 0.7697 0.192 Uiso 0.380(17) 1 calc R U P C 5
H42B H 0.6784 0.8602 0.7815 0.192 Uiso 0.380(17) 1 calc R U P C 5
C43 C 0.596(3) 0.938(2) 0.8821(14) 0.123(7) Uani 0.380(17) 1 d D U P C 5
H43A H 0.6030 0.9956 0.8963 0.147 Uiso 0.380(17) 1 calc R U P C 5
H43B H 0.6578 0.8966 0.9108 0.147 Uiso 0.380(17) 1 calc R U P C 5
C44 C 0.433(2) 0.925(2) 0.8971(14) 0.124(8) Uani 0.380(17) 1 d D U P C 5
H44A H 0.4268 0.8655 0.8897 0.149 Uiso 0.380(17) 1 calc R U P C 5
H44B H 0.3796 0.9458 0.9498 0.149 Uiso 0.380(17) 1 calc R U P C 5
C45 C 0.377(2) 0.9816(16) 0.8317(16) 0.110(6) Uani 0.380(17) 1 d D U P C 5
H45A H 0.2807 0.9728 0.8242 0.132 Uiso 0.380(17) 1 calc R U P C 5
H45B H 0.3715 1.0420 0.8432 0.132 Uiso 0.380(17) 1 calc R U P C 5
C41A C 0.5679(15) 0.9357(12) 0.7477(7) 0.091(4) Uani 0.620(17) 1 d D U P C 6
H41C H 0.5724 0.9878 0.7178 0.109 Uiso 0.620(17) 1 calc R U P C 6
H41D H 0.5963 0.8871 0.7104 0.109 Uiso 0.620(17) 1 calc R U P C 6
C42A C 0.6732(14) 0.9267(16) 0.8071(8) 0.115(4) Uani 0.620(17) 1 d D U P C 6
H42C H 0.7623 0.8836 0.7886 0.137 Uiso 0.620(17) 1 calc R U P C 6
H42D H 0.7019 0.9809 0.8152 0.137 Uiso 0.620(17) 1 calc R U P C 6
C43A C 0.5849(17) 0.8995(13) 0.8827(9) 0.135(6) Uani 0.620(17) 1 d D U P C 6
H43C H 0.6206 0.9151 0.9292 0.161 Uiso 0.620(17) 1 calc R U P C 6
H43D H 0.5875 0.8381 0.8822 0.161 Uiso 0.620(17) 1 calc R U P C 6
C44A C 0.4268(17) 0.9516(13) 0.8801(8) 0.126(5) Uani 0.620(17) 1 d D U P C 6
H44C H 0.3514 0.9292 0.9167 0.152 Uiso 0.620(17) 1 calc R U P C 6
H44D H 0.4188 1.0119 0.8930 0.152 Uiso 0.620(17) 1 calc R U P C 6
C45A C 0.4118(14) 0.9392(12) 0.7942(8) 0.124(5) Uani 0.620(17) 1 d D U P C 6
H45C H 0.3784 0.8862 0.7871 0.149 Uiso 0.620(17) 1 calc R U P C 6
H45D H 0.3422 0.9869 0.7777 0.149 Uiso 0.620(17) 1 calc R U P C 6
C51 C 0.978(5) 0.886(4) 0.993(2) 0.146(12) Uani 0.216(8) 1 d D U P D 7
H51A H 1.0036 0.9418 0.9952 0.175 Uiso 0.216(8) 1 calc R U P D 7
H51B H 0.9457 0.8680 1.0468 0.175 Uiso 0.216(8) 1 calc R U P D 7
C52 C 1.109(4) 0.822(3) 0.951(2) 0.159(11) Uani 0.216(8) 1 d D U P D 7
H52A H 1.1227 0.7702 0.9822 0.191 Uiso 0.216(8) 1 calc R U P D 7
H52B H 1.1981 0.8457 0.9452 0.191 Uiso 0.216(8) 1 calc R U P D 7
C53 C 1.081(3) 0.800(2) 0.871(2) 0.111(9) Uani 0.216(8) 1 d D U P D 7
H53A H 1.0805 0.7396 0.8667 0.133 Uiso 0.216(8) 1 calc R U P D 7
H53B H 1.1588 0.8140 0.8294 0.133 Uiso 0.216(8) 1 calc R U P D 7
C54 C 0.929(4) 0.854(3) 0.8626(17) 0.140(10) Uani 0.216(8) 1 d D U P D 7
H54A H 0.9418 0.9008 0.8262 0.168 Uiso 0.216(8) 1 calc R U P D 7
H54B H 0.8697 0.8189 0.8426 0.168 Uiso 0.216(8) 1 calc R U P D 7
C55 C 0.855(3) 0.890(3) 0.9455(19) 0.146(10) Uani 0.216(8) 1 d D U P D 7
H55A H 0.8022 0.9484 0.9429 0.175 Uiso 0.216(8) 1 calc R U P D 7
H55B H 0.7843 0.8552 0.9702 0.175 Uiso 0.216(8) 1 calc R U P D 7
C51A C 0.9844(14) 0.8632(6) 0.9971(5) 0.104(3) Uani 0.784(8) 1 d D U P D 8
H51C H 1.0423 0.8776 1.0348 0.125 Uiso 0.784(8) 1 calc R U P D 8
H51D H 0.8801 0.8745 1.0227 0.125 Uiso 0.784(8) 1 calc R U P D 8
C52A C 1.0342(9) 0.7713(5) 0.9718(4) 0.089(2) Uani 0.784(8) 1 d D U P D 8
H52C H 0.9702 0.7366 1.0026 0.107 Uiso 0.784(8) 1 calc R U P D 8
H52D H 1.1357 0.7501 0.9791 0.107 Uiso 0.784(8) 1 calc R U P D 8
C53A C 1.0246(11) 0.7679(6) 0.8847(5) 0.103(3) Uani 0.784(8) 1 d D U P D 8
H53C H 0.9240 0.7666 0.8780 0.123 Uiso 0.784(8) 1 calc R U P D 8
H53D H 1.0921 0.7180 0.8577 0.123 Uiso 0.784(8) 1 calc R U P D 8
C54A C 1.0710(14) 0.8517(6) 0.8533(5) 0.115(4) Uani 0.784(8) 1 d D U P D 8
H54C H 1.1786 0.8442 0.8400 0.139 Uiso 0.784(8) 1 calc R U P D 8
H54D H 1.0298 0.8700 0.8063 0.139 Uiso 0.784(8) 1 calc R U P D 8
C55A C 1.0069(12) 0.9170(5) 0.9221(4) 0.111(3) Uani 0.784(8) 1 d D U P D 8
H55C H 0.9129 0.9518 0.9144 0.133 Uiso 0.784(8) 1 calc R U P D 8
H55D H 1.0757 0.9546 0.9263 0.133 Uiso 0.784(8) 1 calc R U P D 8

loop_
_atom_site_aniso_label
_atom_site_aniso_U_11
_atom_site_aniso_U_22
_atom_site_aniso_U_33
_atom_site_aniso_U_23
_atom_site_aniso_U_13
_atom_site_aniso_U_12
Ge1 0.02457(15) 0.02884(16) 0.01872(13) -0.00367(11) -0.00500(11) -0.00395(11)
Cl1 0.0350(4) 0.0342(4) 0.0272(3) -0.0037(3) -0.0014(3) -0.0112(3)
C11 0.0280(14) 0.0281(15) 0.0225(13) -0.0042(11) -0.0034(11) -0.0068(11)
C12 0.0335(16) 0.0324(16) 0.0288(14) -0.0045(12) -0.0050(13) -0.0055(13)
C13 0.0311(16) 0.0353(17) 0.0420(17) 0.0009(14) -0.0129(14) -0.0014(13)
C14 0.0361(19) 0.068(3) 0.067(3) 0.001(2) -0.0175(19) -0.0017(18)
C15 0.062(2) 0.045(2) 0.057(2) 0.0115(18) -0.023(2) -0.0059(18)
C16 0.051(2) 0.056(2) 0.044(2) -0.0046(17) -0.0281(18) 0.0035(17)
Ga1 0.03264(18) 0.03435(19) 0.02152(15) -0.00698(13) -0.00372(13) -0.00550(14)
C01 0.0447(19) 0.0419(19) 0.0358(17) -0.0121(14) -0.0089(15) -0.0112(15)
C011 0.106(4) 0.106(4) 0.095(4) -0.054(3) 0.040(3) -0.076(4)
C012 0.147(6) 0.137(5) 0.085(4) 0.015(4) -0.067(4) -0.088(5)
C013 0.083(4) 0.051(3) 0.172(6) -0.040(3) -0.031(4) -0.009(3)
C02 0.0446(19) 0.055(2) 0.0250(15) -0.0064(14) 0.0024(14) -0.0133(16)
C021 0.078(5) 0.086(6) 0.035(3) 0.005(3) 0.003(3) -0.031(4)
C022 0.076(6) 0.129(8) 0.041(4) -0.011(4) 0.011(3) -0.075(6)
C023 0.058(4) 0.087(5) 0.059(4) -0.006(4) 0.022(3) -0.009(4)
C02A 0.048(10) 0.076(11) 0.052(11) -0.009(8) 0.010(8) -0.009(8)
C02B 0.125(17) 0.077(13) 0.020(6) 0.002(7) -0.013(8) -0.038(13)
C02C 0.045(8) 0.073(12) 0.059(10) 0.012(9) 0.017(7) -0.001(8)
C21 0.0257(14) 0.0301(15) 0.0209(12) -0.0057(11) -0.0060(11) -0.0020(11)
C22 0.0346(16) 0.0411(17) 0.0225(13) -0.0061(12) -0.0029(12) -0.0089(13)
C23 0.048(2) 0.047(2) 0.0273(15) -0.0017(14) 0.0017(14) -0.0212(16)
C24 0.102(4) 0.058(3) 0.0357(19) 0.0103(18) -0.017(2) -0.037(2)
C25 0.059(3) 0.083(3) 0.058(2) -0.019(2) 0.019(2) -0.042(2)
C26 0.050(2) 0.0413(19) 0.0343(16) 0.0002(14) -0.0056(15) -0.0218(16)
Ga2 0.03223(18) 0.03121(18) 0.02430(16) -0.00637(13) -0.00393(13) -0.00580(13)
C03 0.049(2) 0.0366(18) 0.0338(16) -0.0049(14) -0.0032(15) 0.0053(15)
C031 0.071(3) 0.083(3) 0.050(2) -0.022(2) -0.004(2) 0.025(3)
C032 0.106(4) 0.040(2) 0.080(3) 0.014(2) -0.007(3) -0.001(2)
C033 0.064(3) 0.056(3) 0.077(3) -0.007(2) -0.031(2) 0.014(2)
C04 0.049(2) 0.054(2) 0.0382(18) -0.0078(16) -0.0158(16) -0.0178(17)
C041 0.082(7) 0.062(6) 0.068(6) 0.001(5) -0.037(6) -0.040(5)
C042 0.063(6) 0.082(7) 0.072(7) -0.033(6) -0.046(5) 0.007(5)
C043 0.072(6) 0.072(6) 0.036(4) 0.002(4) -0.026(4) -0.015(5)
C04A 0.082(8) 0.089(9) 0.134(11) -0.069(9) -0.057(8) 0.006(6)
C04B 0.049(5) 0.087(8) 0.078(7) 0.017(5) -0.032(5) -0.024(5)
C04C 0.068(6) 0.079(6) 0.043(4) -0.006(4) -0.019(4) -0.022(5)
C31 0.0292(14) 0.0269(15) 0.0275(14) -0.0023(11) -0.0103(12) -0.0030(11)
C32 0.0382(17) 0.0338(17) 0.0296(15) -0.0005(12) -0.0099(13) -0.0046(13)
C33 0.062(2) 0.053(2) 0.0327(17) 0.0099(15) -0.0241(17) -0.0170(18)
C34 0.053(2) 0.053(2) 0.054(2) 0.0104(18) -0.0345(19) -0.0132(18)
C35 0.0327(17) 0.050(2) 0.061(2) 0.0053(18) -0.0206(17) -0.0075(15)
C36 0.0316(16) 0.0446(19) 0.0375(17) -0.0045(14) -0.0075(14) -0.0037(14)
C41 0.14(2) 0.128(15) 0.107(15) 0.023(13) -0.023(14) -0.021(16)
C42 0.165(16) 0.173(16) 0.123(15) 0.012(15) -0.008(15) -0.009(16)
C43 0.130(13) 0.163(17) 0.084(11) 0.014(12) -0.028(10) -0.043(12)
C44 0.100(12) 0.166(16) 0.105(12) 0.076(11) -0.051(10) -0.001(11)
C45 0.099(11) 0.128(14) 0.126(15) 0.060(11) -0.070(11) -0.033(10)
C41A 0.092(9) 0.104(8) 0.068(6) 0.004(5) -0.020(6) 0.005(7)
C42A 0.110(8) 0.171(10) 0.076(7) 0.007(7) -0.019(6) -0.058(8)
C43A 0.120(10) 0.173(13) 0.113(9) 0.063(9) -0.014(8) -0.043(9)
C44A 0.124(10) 0.158(13) 0.089(9) 0.025(9) -0.015(8) -0.013(9)
C45A 0.117(10) 0.152(12) 0.078(9) 0.015(8) -0.003(8) 0.019(9)
C51 0.18(2) 0.12(2) 0.112(19) -0.015(18) -0.006(18) -0.009(18)
C52 0.170(19) 0.154(19) 0.127(18) -0.004(17) 0.002(17) 0.000(18)
C53 0.117(17) 0.111(19) 0.109(17) -0.029(16) 0.008(15) -0.054(16)
C54 0.132(18) 0.137(18) 0.141(17) -0.042(16) -0.015(16) -0.008(17)
C55 0.158(19) 0.145(18) 0.124(17) -0.018(16) -0.007(16) -0.020(17)
C51A 0.133(7) 0.090(7) 0.078(5) 0.012(5) 0.003(5) -0.020(5)
C52A 0.088(5) 0.096(6) 0.073(4) -0.003(4) 0.006(4) -0.016(4)
C53A 0.094(6) 0.110(7) 0.108(7) -0.013(5) -0.023(5) -0.024(5)
C54A 0.164(9) 0.113(7) 0.074(5) 0.010(5) -0.006(6) -0.054(7)
C55A 0.166(9) 0.096(6) 0.075(5) 0.008(4) -0.018(5) -0.042(6)

loop_
_atom_type_symbol
_atom_type_description
_atom_type_scat_dispersion_real
_atom_type_scat_dispersion_imag
_atom_type_scat_source
C C 0.0033 0.0016 'International Tables Vol C Tables 4.2.6.8 and 6.1.1.4'
H H 0.0000 0.0000 'International Tables Vol C Tables 4.2.6.8 and 6.1.1.4'
Cl Cl 0.1484 0.1585 'International Tables Vol C Tables 4.2.6.8 and 6.1.1.4'
Ga Ga 0.2307 1.6083 'International Tables Vol C Tables 4.2.6.8 and 6.1.1.4'
Ge Ge 0.1547 1.8001 'International Tables Vol C Tables 4.2.6.8 and 6.1.1.4'

loop_
_geom_angle_atom_site_label_1
_geom_angle_atom_site_label_2
_geom_angle_atom_site_label_3
_geom_angle
C21 Ge1 C11 137.74(12)
C21 Ge1 C31 113.18(12)
C11 Ge1 C31 102.16(11)
C21 Ge1 Cl1 92.27(9)
C11 Ge1 Cl1 103.76(9)
C31 Ge1 Cl1 100.37(9)
Ge1 Cl1 Ga2 79.20(2)
C12 C11 Ge1 132.5(2)
C12 C11 Ga1 112.0(2)
Ge1 C11 Ga1 115.58(14)
C11 C12 C13 135.0(3)
C11 C12 H12 112.5
C13 C12 H12 112.5
C16 C13 C12 113.3(3)
C16 C13 C15 110.4(3)
C12 C13 C15 108.2(3)
C16 C13 C14 109.2(3)
C12 C13 C14 106.9(3)
C15 C13 C14 108.7(3)
C13 C14 H14A 109.5
C13 C14 H14B 109.5
H14A C14 H14B 109.5
C13 C14 H14C 109.5
H14A C14 H14C 109.5
H14B C14 H14C 109.5
C13 C15 H15A 109.5
C13 C15 H15B 109.5
H15A C15 H15B 109.5
C13 C15 H15C 109.5
H15A C15 H15C 109.5
H15B C15 H15C 109.5
C13 C16 H16A 109.5
C13 C16 H16B 109.5
H16A C16 H16B 109.5
C13 C16 H16C 109.5
H16A C16 H16C 109.5
H16B C16 H16C 109.5
C01 Ga1 C11 117.02(13)
C01 Ga1 C02 123.99(13)
C11 Ga1 C02 114.90(12)
C011 C01 C012 109.7(4)
C011 C01 C013 108.8(4)
C012 C01 C013 106.4(4)
C011 C01 Ga1 112.1(2)
C012 C01 Ga1 113.2(3)
C013 C01 Ga1 106.3(3)
C01 C011 H01A 109.5
C01 C011 H01B 109.5
H01A C011 H01B 109.5
C01 C011 H01C 109.5
H01A C011 H01C 109.5
H01B C011 H01C 109.5
C01 C012 H01D 109.5
C01 C012 H01E 109.5
H01D C012 H01E 109.5
C01 C012 H01F 109.5
H01D C012 H01F 109.5
H01E C012 H01F 109.5
C01 C013 H01G 109.5
C01 C013 H01H 109.5
H01G C013 H01H 109.5
C01 C013 H01I 109.5
H01G C013 H01I 109.5
H01H C013 H01I 109.5
C022 C02 C021 109.2(5)
C02B C02 C02A 108.2(9)
C022 C02 C023 111.0(5)
C021 C02 C023 108.6(4)
C02B C02 C02C 108.7(10)
C02A C02 C02C 101.2(9)
C022 C02 Ga1 111.1(3)
C02B C02 Ga1 115.4(7)
C021 C02 Ga1 111.6(3)
C02A C02 Ga1 114.9(7)
C023 C02 Ga1 105.3(3)
C02C C02 Ga1 107.2(5)
C02 C021 H02A 109.5
C02 C021 H02B 109.5
H02A C021 H02B 109.5
C02 C021 H02C 109.5
H02A C021 H02C 109.5
H02B C021 H02C 109.5
C02 C022 H02D 109.5
C02 C022 H02E 109.5
H02D C022 H02E 109.5
C02 C022 H02F 109.5
H02D C022 H02F 109.5
H02E C022 H02F 109.5
C02 C023 H02G 109.5
C02 C023 H02H 109.5
H02G C023 H02H 109.5
C02 C023 H02I 109.5
H02G C023 H02I 109.5
H02H C023 H02I 109.5
C02 C02A H02J 109.5
C02 C02A H02K 109.5
H02J C02A H02K 109.5
C02 C02A H02L 109.5
H02J C02A H02L 109.5
H02K C02A H02L 109.5
C02 C02B H02M 109.5
C02 C02B H02N 109.5
H02M C02B H02N 109.5
C02 C02B H02O 109.5
H02M C02B H02O 109.5
H02N C02B H02O 109.5
C02 C02C H02P 109.5
C02 C02C H02Q 109.5
H02P C02C H02Q 109.5
C02 C02C H02R 109.5
H02P C02C H02R 109.5
H02Q C02C H02R 109.5
C22 C21 Ge1 129.5(2)
C22 C21 Ga2 123.5(2)
Ge1 C21 Ga2 106.76(13)
C21 C22 C23 133.1(3)
C21 C22 H22 113.4
C23 C22 H22 113.4
C22 C23 C26 113.3(3)
C22 C23 C24 108.1(3)
C26 C23 C24 109.4(3)
C22 C23 C25 107.8(3)
C26 C23 C25 109.0(3)
C24 C23 C25 109.1(3)
C23 C24 H24A 109.5
C23 C24 H24B 109.5
H24A C24 H24B 109.5
C23 C24 H24C 109.5
H24A C24 H24C 109.5
H24B C24 H24C 109.5
C23 C25 H25A 109.5
C23 C25 H25B 109.5
H25A C25 H25B 109.5
C23 C25 H25C 109.5
H25A C25 H25C 109.5
H25B C25 H25C 109.5
C23 C26 H26A 109.5
C23 C26 H26B 109.5
H26A C26 H26B 109.5
C23 C26 H26C 109.5
H26A C26 H26C 109.5
H26B C26 H26C 109.5
C21 Ga2 C04 119.07(13)
C21 Ga2 C03 116.29(13)
C04 Ga2 C03 120.51(15)
C21 Ga2 Cl1 80.89(8)
C04 Ga2 Cl1 106.05(10)
C03 Ga2 Cl1 102.34(9)
C032 C03 C033 108.4(3)
C032 C03 C031 109.6(3)
C033 C03 C031 108.0(3)
C032 C03 Ga2 112.0(3)
C033 C03 Ga2 109.6(2)
C031 C03 Ga2 109.2(2)
C03 C031 H03A 109.5
C03 C031 H03B 109.5
H03A C031 H03B 109.5
C03 C031 H03C 109.5
H03A C031 H03C 109.5
H03B C031 H03C 109.5
C03 C032 H03D 109.5
C03 C032 H03E 109.5
H03D C032 H03E 109.5
C03 C032 H03F 109.5
H03D C032 H03F 109.5
H03E C032 H03F 109.5
C03 C033 H03G 109.5
C03 C033 H03H 109.5
H03G C033 H03H 109.5
C03 C033 H03I 109.5
H03G C033 H03I 109.5
H03H C033 H03I 109.5
C042 C04 C043 112.4(6)
C04A C04 C04B 112.4(7)
C042 C04 C041 109.2(6)
C043 C04 C041 105.4(6)
C04A C04 C04C 107.2(7)
C04B C04 C04C 102.0(5)
C04A C04 Ga2 115.2(4)
C042 C04 Ga2 116.6(4)
C043 C04 Ga2 103.8(4)
C04B C04 Ga2 110.8(4)
C041 C04 Ga2 108.8(4)
C04C C04 Ga2 108.2(3)
C04 C041 H04A 109.5
C04 C041 H04B 109.5
H04A C041 H04B 109.5
C04 C041 H04C 109.5
H04A C041 H04C 109.5
H04B C041 H04C 109.5
C04 C042 H04D 109.5
C04 C042 H04E 109.5
H04D C042 H04E 109.5
C04 C042 H04F 109.5
H04D C042 H04F 109.5
H04E C042 H04F 109.5
C04 C043 H04G 109.5
C04 C043 H04H 109.5
H04G C043 H04H 109.5
C04 C043 H04I 109.5
H04G C043 H04I 109.5
H04H C043 H04I 109.5
C04 C04A H04J 109.5
C04 C04A H04K 109.5
H04J C04A H04K 109.5
C04 C04A H04L 109.5
H04J C04A H04L 109.5
H04K C04A H04L 109.5
C04 C04B H04M 109.5
C04 C04B H04N 109.5
H04M C04B H04N 109.5
C04 C04B H04O 109.5
H04M C04B H04O 109.5
H04N C04B H04O 109.5
C04 C04C H04P 109.5
C04 C04C H04Q 109.5
H04P C04C H04Q 109.5
C04 C04C H04R 109.5
H04P C04C H04R 109.5
H04Q C04C H04R 109.5
C36 C31 C32 117.7(3)
C36 C31 Ge1 123.3(2)
C32 C31 Ge1 119.0(2)
C33 C32 C31 120.8(3)
C33 C32 H32 119.6
C31 C32 H32 119.6
C34 C33 C32 120.6(3)
C34 C33 H33 119.7
C32 C33 H33 119.7
C33 C34 C35 119.7(3)
C33 C34 H34 120.2
C35 C34 H34 120.2
C34 C35 C36 120.4(3)
C34 C35 H35 119.8
C36 C35 H35 119.8
C31 C36 C35 120.8(3)
C31 C36 H36 119.6
C35 C36 H36 119.6
C42 C41 C45 104.9(13)
C42 C41 H41A 110.8
C45 C41 H41A 110.8
C42 C41 H41B 110.8
C45 C41 H41B 110.8
H41A C41 H41B 108.8
C41 C42 C43 106.9(14)
C41 C42 H42A 110.3
C43 C42 H42A 110.3
C41 C42 H42B 110.3
C43 C42 H42B 110.3
H42A C42 H42B 108.6
C42 C43 C44 100.2(16)
C42 C43 H43A 111.7
C44 C43 H43A 111.7
C42 C43 H43B 111.7
C44 C43 H43B 111.7
H43A C43 H43B 109.5
C45 C44 C43 99.1(15)
C45 C44 H44A 112.0
C43 C44 H44A 112.0
C45 C44 H44B 112.0
C43 C44 H44B 112.0
H44A C44 H44B 109.6
C41 C45 C44 101.4(15)
C41 C45 H45A 111.5
C44 C45 H45A 111.5
C41 C45 H45B 111.5
C44 C45 H45B 111.5
H45A C45 H45B 109.3
C45A C41A C42A 107.9(9)
C45A C41A H41C 110.1
C42A C41A H41C 110.1
C45A C41A H41D 110.1
C42A C41A H41D 110.1
H41C C41A H41D 108.4
C43A C42A C41A 104.6(10)
C43A C42A H42C 110.8
C41A C42A H42C 110.8
C43A C42A H42D 110.8
C41A C42A H42D 110.8
H42C C42A H42D 108.9
C42A C43A C44A 101.2(11)
C42A C43A H43C 111.5
C44A C43A H43C 111.5
C42A C43A H43D 111.5
C44A C43A H43D 111.5
H43C C43A H43D 109.3
C45A C44A C43A 103.1(12)
C45A C44A H44C 111.1
C43A C44A H44C 111.1
C45A C44A H44D 111.1
C43A C44A H44D 111.1
H44C C44A H44D 109.1
C41A C45A C44A 103.7(10)
C41A C45A H45C 111.0
C44A C45A H45C 111.0
C41A C45A H45D 111.0
C44A C45A H45D 111.0
H45C C45A H45D 109.0
C52 C51 C55 107.0(16)
C52 C51 H51A 110.3
C55 C51 H51A 110.3
C52 C51 H51B 110.3
C55 C51 H51B 110.3
H51A C51 H51B 108.6
C51 C52 C53 108.9(15)
C51 C52 H52A 109.9
C53 C52 H52A 109.9
C51 C52 H52B 109.9
C53 C52 H52B 109.9
H52A C52 H52B 108.3
C52 C53 C54 107.1(15)
C52 C53 H53A 110.3
C54 C53 H53A 110.3
C52 C53 H53B 110.3
C54 C53 H53B 110.3
H53A C53 H53B 108.6
C55 C54 C53 106.1(15)
C55 C54 H54A 110.5
C53 C54 H54A 110.5
C55 C54 H54B 110.5
C53 C54 H54B 110.5
H54A C54 H54B 108.7
C51 C55 C54 106.6(17)
C51 C55 H55A 110.4
C54 C55 H55A 110.4
C51 C55 H55B 110.4
C54 C55 H55B 110.4
H55A C55 H55B 108.6
C52A C51A C55A 107.5(7)
C52A C51A H51C 110.2
C55A C51A H51C 110.2
C52A C51A H51D 110.2
C55A C51A H51D 110.2
H51C C51A H51D 108.5
C51A C52A C53A 105.8(6)
C51A C52A H52C 110.6
C53A C52A H52C 110.6
C51A C52A H52D 110.6
C53A C52A H52D 110.6
H52C C52A H52D 108.7
C52A C53A C54A 103.0(7)
C52A C53A H53C 111.2
C54A C53A H53C 111.2
C52A C53A H53D 111.2
C54A C53A H53D 111.2
H53C C53A H53D 109.1
C55A C54A C53A 104.6(7)
C55A C54A H54C 110.8
C53A C54A H54C 110.8
C55A C54A H54D 110.8
C53A C54A H54D 110.8
H54C C54A H54D 108.9
C54A C55A C51A 105.3(7)
C54A C55A H55C 110.7
C51A C55A H55C 110.7
C54A C55A H55D 110.7
C51A C55A H55D 110.7
H55C C55A H55D 108.8

loop_
_geom_bond_atom_site_label_1
_geom_bond_atom_site_label_2
_geom_bond_distance
Ge1 C21 1.936(3)
Ge1 C11 1.939(3)
Ge1 C31 1.951(3)
Ge1 Cl1 2.2960(8)
Cl1 Ga2 2.6508(8)
C11 C12 1.340(4)
C11 Ga1 1.998(3)
C12 C13 1.512(4)
C12 H12 0.9600
C13 C16 1.511(5)
C13 C15 1.523(5)
C13 C14 1.537(5)
C14 H14A 0.9599
C14 H14B 0.9599
C14 H14C 0.9599
C15 H15A 0.9599
C15 H15B 0.9599
C15 H15C 0.9599
C16 H16A 0.9599
C16 H16B 0.9599
C16 H16C 0.9599
Ga1 C01 1.995(3)
Ga1 C02 2.007(3)
C01 C011 1.486(6)
C01 C012 1.514(5)
C01 C013 1.520(6)
C011 H01A 0.9599
C011 H01B 0.9599
C011 H01C 0.9599
C012 H01D 0.9599
C012 H01E 0.9599
C012 H01F 0.9599
C013 H01G 0.9599
C013 H01H 0.9599
C013 H01I 0.9599
C02 C022 1.494(7)
C02 C02B 1.502(10)
C02 C021 1.520(7)
C02 C02A 1.529(12)
C02 C023 1.530(7)
C02 C02C 1.557(11)
C021 H02A 0.9599
C021 H02B 0.9599
C021 H02C 0.9599
C022 H02D 0.9599
C022 H02E 0.9599
C022 H02F 0.9599
C023 H02G 0.9599
C023 H02H 0.9599
C023 H02I 0.9599
C02A H02J 0.9599
C02A H02K 0.9599
C02A H02L 0.9599
C02B H02M 0.9599
C02B H02N 0.9599
C02B H02O 0.9599
C02C H02P 0.9599
C02C H02Q 0.9599
C02C H02R 0.9599
C21 C22 1.329(4)
C21 Ga2 2.007(3)
C22 C23 1.514(5)
C22 H22 0.9600
C23 C26 1.516(4)
C23 C24 1.538(5)
C23 C25 1.543(5)
C24 H24A 0.9599
C24 H24B 0.9599
C24 H24C 0.9599
C25 H25A 0.9599
C25 H25B 0.9599
C25 H25C 0.9599
C26 H26A 0.9599
C26 H26B 0.9599
C26 H26C 0.9599
Ga2 C04 2.008(3)
Ga2 C03 2.012(3)
C03 C032 1.520(5)
C03 C033 1.523(5)
C03 C031 1.526(5)
C031 H03A 0.9599
C031 H03B 0.9599
C031 H03C 0.9599
C032 H03D 0.9599
C032 H03E 0.9599
C032 H03F 0.9599
C033 H03G 0.9599
C033 H03H 0.9599
C033 H03I 0.9599
C04 C04A 1.457(8)
C04 C042 1.462(6)
C04 C043 1.527(7)
C04 C04B 1.531(8)
C04 C041 1.561(8)
C04 C04C 1.593(8)
C041 H04A 0.9599
C041 H04B 0.9599
C041 H04C 0.9599
C042 H04D 0.9599
C042 H04E 0.9599
C042 H04F 0.9599
C043 H04G 0.9599
C043 H04H 0.9599
C043 H04I 0.9599
C04A H04J 0.9599
C04A H04K 0.9599
C04A H04L 0.9599
C04B H04M 0.9599
C04B H04N 0.9599
C04B H04O 0.9599
C04C H04P 0.9599
C04C H04Q 0.9599
C04C H04R 0.9599
C31 C36 1.393(4)
C31 C32 1.397(4)
C32 C33 1.390(4)
C32 H32 0.9600
C33 C34 1.368(5)
C33 H33 0.9600
C34 C35 1.376(5)
C34 H34 0.9600
C35 C36 1.395(4)
C35 H35 0.9600
C36 H36 0.9600
C41 C42 1.494(16)
C41 C45 1.507(17)
C41 H41A 0.9600
C41 H41B 0.9600
C42 C43 1.496(16)
C42 H42A 0.9600
C42 H42B 0.9600
C43 C44 1.534(16)
C43 H43A 0.9600
C43 H43B 0.9600
C44 C45 1.509(15)
C44 H44A 0.9600
C44 H44B 0.9600
C45 H45A 0.9600
C45 H45B 0.9600
C41A C45A 1.497(14)
C41A C42A 1.510(12)
C41A H41C 0.9600
C41A H41D 0.9600
C42A C43A 1.488(13)
C42A H42C 0.9600
C42A H42D 0.9600
C43A C44A 1.534(14)
C43A H43C 0.9600
C43A H43D 0.9600
C44A C45A 1.503(14)
C44A H44C 0.9600
C44A H44D 0.9600
C45A H45C 0.9600
C45A H45D 0.9600
C51 C52 1.479(17)
C51 C55 1.496(19)
C51 H51A 0.9600
C51 H51B 0.9600
C52 C53 1.479(16)
C52 H52A 0.9600
C52 H52B 0.9600
C53 C54 1.518(17)
C53 H53A 0.9600
C53 H53B 0.9600
C54 C55 1.501(17)
C54 H54A 0.9600
C54 H54B 0.9600
C55 H55A 0.9600
C55 H55B 0.9600
C51A C52A 1.470(10)
C51A C55A 1.519(12)
C51A H51C 0.9600
C51A H51D 0.9600
C52A C53A 1.495(9)
C52A H52C 0.9600
C52A H52D 0.9600
C53A C54A 1.520(10)
C53A H53C 0.9600
C53A H53D 0.9600
C54A C55A 1.515(10)
C54A H54C 0.9600
C54A H54D 0.9600
C55A H55C 0.9600
C55A H55D 0.9600

loop_
_geom_torsion_atom_site_label_1
_geom_torsion_atom_site_label_2
_geom_torsion_atom_site_label_3
_geom_torsion_atom_site_label_4
_geom_torsion
Ge1 C11 C12 C13 2.7(6)
Ga1 C11 C12 C13 -177.4(3)
C11 C12 C13 C16 7.2(5)
C11 C12 C13 C15 -115.5(4)
C11 C12 C13 C14 127.6(4)
Ge1 C21 C22 C23 -4.9(5)
Ga2 C21 C22 C23 -179.4(3)
C21 C22 C23 C26 2.2(5)
C21 C22 C23 C24 -119.3(4)
C21 C22 C23 C25 122.9(4)
C36 C31 C32 C33 2.1(5)
Ge1 C31 C32 C33 -175.0(2)
C31 C32 C33 C34 -1.5(5)
C32 C33 C34 C35 0.3(6)
C33 C34 C35 C36 0.2(6)
C32 C31 C36 C35 -1.6(5)
Ge1 C31 C36 C35 175.4(3)
C34 C35 C36 C31 0.5(5)
C45 C41 C42 C43 0(4)
C41 C42 C43 C44 31(4)
C42 C43 C44 C45 -49(3)
C42 C41 C45 C44 -31(3)
C43 C44 C45 C41 49(3)
C45A C41A C42A C43A 16(2)
C41A C42A C43A C44A -37(2)
C42A C43A C44A C45A 45(2)
C42A C41A C45A C44A 12(2)
C43A C44A C45A C41A -35(2)
C55 C51 C52 C53 12(7)
C51 C52 C53 C54 1(6)
C52 C53 C54 C55 -13(5)
C52 C51 C55 C54 -20(6)
C53 C54 C55 C51 21(5)
C55A C51A C52A C53A -22.9(11)
C51A C52A C53A C54A 36.2(11)
C52A C53A C54A C55A -35.7(11)
C53A C54A C55A C51A 21.9(12)
C52A C51A C55A C54A 0.3(12)
